data_9012279
loop_
_publ_author_name
'Ross, K. C.'
'Mitchell, R. H.'
'Chakhmouradian, A. R.'

_publ_section_title
;
 The crystal structure of synthetic simmonsite, Na2LiAlF6
;
_journal_name_full 'Journal of Solid State Chemistry'
_journal_page_first 95
_journal_page_last 101
_journal_paper_doi 10.1016/S0022-4596(02)00137-8
_journal_volume 172
_journal_year 2003
_chemical_compound_source Synthetic
_chemical_formula_sum 'Al F6 Li Na2'
_chemical_name_mineral Simmonsite
_space_group_IT_number 14
_symmetry_space_group_name_Hall '-P 2yn'
_symmetry_space_group_name_H-M 'P 1 21/n 1'
_cell_angle_alpha 90
_cell_angle_beta 89.98
_cell_angle_gamma 90
_cell_length_a 5.2842
_cell_length_b 5.3698
_cell_length_c 7.5063
_cell_formula_units_Z 2
_cell_volume 212.992
_database_code_amcsd 0014032
_exptl_crystal_density_diffrn 3.023
_cod_original_formula_sum 'Na2 Li Al F6'
_cod_database_code 9012279

loop_
_space_group_symop_operation_xyz
x,y,z
1/2+x,1/2-y,1/2+z
1/2-x,1/2+y,1/2-z
-x,-y,-z

loop_
_atom_site_label
_atom_site_fract_x
_atom_site_fract_y
_atom_site_fract_z
_atom_site_U_iso_or_equiv
Na 0.50100 0.53890 0.25060 0.02660
Li 0.50000 0.00000 0.50000 0.01267
Al 0.50000 0.00000 0.00000 0.01773
F1 0.22000 0.19300 0.96200 0.01773
F2 0.30720 0.72150 0.95850 0.01900
F3 0.42390 0.97960 0.23100 0.01773

loop_
_cod_related_entry_id
_cod_related_entry_database
_cod_related_entry_code
1 AMCSD 0014032
